data_7207730
loop_
_publ_author_name
'Perkins, Catherine'
'Libri, Stefano'
'Adams, Harry'
'Brammer, Lee'

_publ_section_title
;
 Diiodoacetylene: compact, strong ditopic halogen bond donor
;
_journal_issue 9
_journal_name_full CrystEngComm
_journal_page_first 3033
_journal_paper_doi 10.1039/c2ce00029f
_journal_volume 14
_journal_year 2012
_chemical_formula_moiety '0.5(C4 I4), C6 H12 N2'
_chemical_formula_sum 'C8 H12 I2 N2'
_chemical_formula_weight 390.00
_chemical_name_systematic
;
?
;
_space_group_crystal_system monoclinic
_space_group_IT_number 11
_space_group_name_Hall '-P 2yb'
_space_group_name_H-M_alt 'P 1 21/m 1'
_symmetry_space_group_name_Hall '-P 2yb'
_symmetry_space_group_name_H-M 'P 1 21/m 1'
_atom_sites_solution_hydrogens geom
_atom_sites_solution_primary direct
_atom_sites_solution_secondary difmap
_audit_creation_date 2011-10-25
_audit_creation_method
;
Olex2 1.1-alpha
(compiled 2011.09.28 svn.r2007, GUI svn.r3868)
;
_cell_angle_alpha 90.00
_cell_angle_beta 101.233(2)
_cell_angle_gamma 90.00
_cell_formula_units_Z 2
_cell_length_a 6.5418(2)
_cell_length_b 8.2834(3)
_cell_length_c 10.3370(3)
_cell_measurement_temperature 120
_cell_volume 549.41(3)
_computing_cell_refinement 'Bruker APEX II'
_computing_data_collection 'Bruker APEX II'
_computing_data_reduction 'Bruker APEX II'
_computing_molecular_graphics
;
O. V. Dolomanov, L. J. Bourhis, R. J. Gildea, J. A. K. Howard and H. Puschmann,
OLEX2: a complete structure solution, refinement and analysis program.
J. Appl. Cryst. (2009). 42, 339-341.
;
_computing_publication_material
;
O. V. Dolomanov, L. J. Bourhis, R. J. Gildea, J. A. K. Howard and H. Puschmann,
OLEX2: a complete structure solution, refinement and analysis program.
J. Appl. Cryst. (2009). 42, 339-341.
;
_computing_structure_refinement
;
XL, G.M. Sheldrick, Acta Cryst.
(2008). A64, 112-122
;
_computing_structure_solution
;
XS, G.M. Sheldrick, Acta Cryst.
(2008). A64, 112-122
;
_diffrn_ambient_temperature 120
_diffrn_measured_fraction_theta_full 0.996
_diffrn_measured_fraction_theta_max 0.996
_diffrn_measurement_device_type 'Bruker APEX II CCD detector'
_diffrn_measurement_method 'omega and phi scans'
_diffrn_radiation_monochromator graphite
_diffrn_radiation_type MoK\a
_diffrn_radiation_wavelength 0.71073
_diffrn_reflns_av_R_equivalents 0.0236
_diffrn_reflns_av_unetI/netI 0.0237
_diffrn_reflns_limit_h_max 7
_diffrn_reflns_limit_h_min -8
_diffrn_reflns_limit_k_max 9
_diffrn_reflns_limit_k_min -10
_diffrn_reflns_limit_l_max 13
_diffrn_reflns_limit_l_min -13
_diffrn_reflns_number 4640
_diffrn_reflns_theta_full 27.49
_diffrn_reflns_theta_max 27.49
_diffrn_reflns_theta_min 3.18
_diffrn_source 'fine-focus sealed tube'
_exptl_absorpt_coefficient_mu 5.678
_exptl_absorpt_correction_T_max 1
_exptl_absorpt_correction_T_min 0.751487
_exptl_absorpt_correction_type multi-scan
_exptl_absorpt_process_details
;
SADABS-2004/1 (Bruker,2004) was used for absorption correction.
R(int) was 0.0478 before and 0.0212 after correction.
The Ratio of minimum to maximum transmission is 0.7515.
The \l/2 correction factor is 0.0015.
;
_exptl_crystal_colour yellow
_exptl_crystal_colour_modifier yellow
_exptl_crystal_density_diffrn 2.357
_exptl_crystal_density_method 'not measured'
_exptl_crystal_description block
_exptl_crystal_F_000 360
_exptl_crystal_size_max 0.03
_exptl_crystal_size_mid 0.021
_exptl_crystal_size_min 0.012
_refine_diff_density_max 0.443
_refine_diff_density_min -0.534
_refine_diff_density_rms 0.108
_refine_ls_extinction_method none
_refine_ls_goodness_of_fit_ref 1.033
_refine_ls_hydrogen_treatment constr
_refine_ls_matrix_type full
_refine_ls_number_parameters 67
_refine_ls_number_reflns 1345
_refine_ls_number_restraints 0
_refine_ls_restrained_S_all 1.033
_refine_ls_R_factor_all 0.0268
_refine_ls_R_factor_gt 0.0184
_refine_ls_shift/su_max 0.001
_refine_ls_shift/su_mean 0.000
_refine_ls_structure_factor_coef Fsqd
_refine_ls_weighting_details 'calc w=1/[\s^2^(Fo^2^)+(0.0212P)^2^+0.0000P] where P=(Fo^2^+2Fc^2^)/3'
_refine_ls_weighting_scheme calc
_refine_ls_wR_factor_gt 0.0390
_refine_ls_wR_factor_ref 0.0433
_reflns_number_gt 1121
_reflns_number_total 1345
_reflns_threshold_expression >2sigma(I)
_cod_data_source_file c2ce00029f.txt
_cod_data_source_block ilb1310_p21m
_cod_database_code 7207730

loop_
_space_group_symop_id
_space_group_symop_operation_xyz
1 'x, y, z'
2 '-x, y+1/2, -z'
3 '-x, -y, -z'
4 'x, -y-1/2, z'

loop_
_atom_site_label
_atom_site_type_symbol
_atom_site_fract_x
_atom_site_fract_y
_atom_site_fract_z
_atom_site_U_iso_or_equiv
_atom_site_adp_type
_atom_site_occupancy
_atom_site_symmetry_multiplicity
_atom_site_calc_flag
_atom_site_refinement_flags
I1 I 0.27528(4) 0.7500 0.43097(2) 0.02112(9) Uani 1 2 d S
I2 I 0.65340(4) 0.7500 0.02467(2) 0.02102(9) Uani 1 2 d S
C2 C 0.4918(8) 0.7500 0.1749(5) 0.0285(10) Uani 1 2 d S
C1 C 0.4100(8) 0.7500 0.2691(4) 0.0278(10) Uani 1 2 d S
N1 N 1.0870(6) 0.7500 -0.3565(3) 0.0211(7) Uani 1 2 d S
N2 N 0.8799(6) 0.7500 -0.1693(3) 0.0208(7) Uani 1 2 d S
C5 C 0.8596(7) 0.7500 -0.4119(4) 0.0217(9) Uani 1 2 d S
H5A H 0.8227 0.6532 -0.4678 0.026 Uiso 0.50 1 calc PR
H5B H 0.8227 0.8468 -0.4678 0.026 Uiso 0.50 1 calc PR
C4 C 1.0133(5) 0.8945(3) -0.1603(3) 0.0232(6) Uani 1 1 d .
H4A H 1.1110 0.8958 -0.0741 0.028 Uiso 1 1 calc R
H4B H 0.9258 0.9928 -0.1662 0.028 Uiso 1 1 calc R
C6 C 0.7348(7) 0.7500 -0.2981(4) 0.0243(9) Uani 1 2 d S
H6A H 0.6446 0.8468 -0.3053 0.029 Uiso 0.50 1 calc PR
H6B H 0.6446 0.6532 -0.3053 0.029 Uiso 0.50 1 calc PR
C3 C 1.1382(5) 0.8946(3) -0.2733(3) 0.0237(6) Uani 1 1 d .
H3A H 1.1041 0.9929 -0.3278 0.028 Uiso 1 1 calc R
H3B H 1.2894 0.8961 -0.2355 0.028 Uiso 1 1 calc R

loop_
_atom_site_aniso_label
_atom_site_aniso_U_11
_atom_site_aniso_U_22
_atom_site_aniso_U_33
_atom_site_aniso_U_23
_atom_site_aniso_U_13
_atom_site_aniso_U_12
I1 0.02199(16) 0.02499(14) 0.01859(15) 0.000 0.00943(11) 0.000
I2 0.02252(16) 0.02424(14) 0.01870(15) 0.000 0.00992(12) 0.000
C2 0.031(3) 0.030(2) 0.027(2) 0.000 0.013(2) 0.000
C1 0.027(3) 0.030(2) 0.029(2) 0.000 0.012(2) 0.000
N1 0.0216(19) 0.0241(16) 0.0194(18) 0.000 0.0085(15) 0.000
N2 0.0196(19) 0.0234(16) 0.0211(18) 0.000 0.0080(15) 0.000
C5 0.022(2) 0.027(2) 0.018(2) 0.000 0.0080(17) 0.000
C4 0.0267(17) 0.0224(14) 0.0224(15) -0.0021(12) 0.0093(13) -0.0016(13)
C6 0.016(2) 0.038(2) 0.021(2) 0.000 0.0076(17) 0.000
C3 0.0238(16) 0.0237(14) 0.0257(16) -0.0022(12) 0.0103(13) -0.0017(13)

loop_
_atom_type_symbol
_atom_type_description
_atom_type_scat_dispersion_real
_atom_type_scat_dispersion_imag
_atom_type_scat_source
C C 0.0033 0.0016 'International Tables Vol C Tables 4.2.6.8 and 6.1.1.4'
H H 0.0000 0.0000 'International Tables Vol C Tables 4.2.6.8 and 6.1.1.4'
I I -0.4742 1.8119 'International Tables Vol C Tables 4.2.6.8 and 6.1.1.4'
N N 0.0061 0.0033 'International Tables Vol C Tables 4.2.6.8 and 6.1.1.4'

loop_
_geom_angle_atom_site_label_1
_geom_angle_atom_site_label_2
_geom_angle_atom_site_label_3
_geom_angle
_geom_angle_site_symmetry_1
_geom_angle_site_symmetry_3
C1 C2 I2 175.5(5) . .
C2 C1 I1 179.1(5) . .
C3 N1 C5 108.7(2) . .
C3 N1 C5 108.7(2) 4_575 .
C3 N1 C3 108.6(3) . 4_575
C4 N2 C4 108.6(3) . 4_575
C4 N2 C6 109.0(2) . .
C4 N2 C6 109.0(2) 4_575 .
N1 C5 H5A 109.7 . .
N1 C5 H5B 109.7 . .
N1 C5 C6 110.0(3) . .
H5A C5 H5B 108.2 . .
C6 C5 H5A 109.7 . .
C6 C5 H5B 109.7 . .
N2 C4 H4A 109.6 . .
N2 C4 H4B 109.6 . .
N2 C4 C3 110.2(2) . .
H4A C4 H4B 108.1 . .
C3 C4 H4A 109.6 . .
C3 C4 H4B 109.6 . .
N2 C6 C5 110.0(3) . .
N2 C6 H6A 109.7 . .
N2 C6 H6B 109.7 . .
C5 C6 H6A 109.7 . .
C5 C6 H6B 109.7 . .
H6A C6 H6B 108.2 . .
N1 C3 C4 110.3(2) . .
N1 C3 H3A 109.6 . .
N1 C3 H3B 109.6 . .
C4 C3 H3A 109.6 . .
C4 C3 H3B 109.6 . .
H3A C3 H3B 108.1 . .

loop_
_geom_bond_atom_site_label_1
_geom_bond_atom_site_label_2
_geom_bond_distance
_geom_bond_site_symmetry_2
I1 C1 2.037(4) .
I2 C2 2.042(5) .
C2 C1 1.199(6) .
N1 C5 1.487(6) .
N1 C3 1.475(3) 4_575
N1 C3 1.475(3) .
N2 C4 1.474(4) .
N2 C4 1.474(4) 4_575
N2 C6 1.477(5) .
C5 H5A 0.9900 .
C5 H5B 0.9900 .
C5 C6 1.557(6) .
C4 H4A 0.9900 .
C4 H4B 0.9900 .
C4 C3 1.550(4) .
C6 H6A 0.9900 .
C6 H6B 0.9900 .
C3 H3A 0.9900 .
C3 H3B 0.9900 .

loop_
_geom_torsion_atom_site_label_1
_geom_torsion_atom_site_label_2
_geom_torsion_atom_site_label_3
_geom_torsion_atom_site_label_4
_geom_torsion
_geom_torsion_site_symmetry_1
I2 C2 C1 I1 0.00(3) .
N1 C5 C6 N2 0.0 .
N2 C4 C3 N1 -0.1(4) .
C5 N1 C3 C4 59.1(3) .
C4 N2 C4 C3 59.2(4) 4_575
C4 N2 C6 C5 59.2(2) .
C4 N2 C6 C5 -59.2(2) 4_575
C6 N2 C4 C3 -59.4(3) .
C3 N1 C5 C6 59.1(2) 4_575
C3 N1 C5 C6 -59.1(2) .
C3 N1 C3 C4 -59.0(4) 4_575
